data_2205513
loop_
_publ_author_name
'Zhang, Lei'
'Zhao, Xin-Hua'
'Wang, Xiao-Dong'

_publ_section_title
;
 2,4,6-Tris(pyrimidin-2-ylsulfanyl)-1,3,5-triazine
;
_journal_issue 4
_journal_name_full 'Acta Crystallographica Section E'
_journal_page_first o1133
_journal_page_last o1134
_journal_paper_doi 10.1107/S1600536805008901
_journal_volume 61
_journal_year 2005
_chemical_formula_iupac 'C15 H9 N9 S3'
_chemical_formula_moiety 'C15 H9 N9 S3'
_chemical_formula_sum 'C15 H9 N9 S3'
_chemical_formula_weight 411.49
_chemical_name_systematic
;
2,4,6-tris(pyrimidin-2-ylsulfanyl)-1,3,5-triazine
;
_space_group_IT_number 14
_symmetry_cell_setting monoclinic
_symmetry_space_group_name_Hall '-P 2yn'
_symmetry_space_group_name_H-M 'P 1 21/n 1'
_cell_angle_alpha 90.00
_cell_angle_beta 107.908(2)
_cell_angle_gamma 90.00
_cell_formula_units_Z 4
_cell_length_a 9.0200(10)
_cell_length_b 18.233(3)
_cell_length_c 11.219(2)
_cell_measurement_reflns_used 1536
_cell_measurement_temperature 293(2)
_cell_measurement_theta_max 22.45
_cell_measurement_theta_min 2.55
_cell_volume 1755.7(5)
_computing_cell_refinement SMART
_computing_data_collection 'SMART (Bruker, 1997)'
_computing_data_reduction 'SAINT (Bruker, 1997) '
_computing_molecular_graphics 'SHELXTL (Bruker, 1997)'
_computing_publication_material SHELXTL
_computing_structure_refinement 'SHELXL97 (Sheldrick, 1997)'
_computing_structure_solution 'SHELXS97 (Sheldrick, 1997)'
_diffrn_ambient_temperature 293(2)
_diffrn_measured_fraction_theta_full 0.999
_diffrn_measured_fraction_theta_max 0.999
_diffrn_measurement_device_type 'Bruker SMART CCD area-detector'
_diffrn_measurement_method '\f and \w'
_diffrn_radiation_monochromator graphite
_diffrn_radiation_source 'fine-focus sealed tube'
_diffrn_radiation_type MoK\a
_diffrn_radiation_wavelength 0.71073
_diffrn_reflns_av_R_equivalents 0.0329
_diffrn_reflns_av_sigmaI/netI 0.0501
_diffrn_reflns_limit_h_max 9
_diffrn_reflns_limit_h_min -10
_diffrn_reflns_limit_k_max 21
_diffrn_reflns_limit_k_min -21
_diffrn_reflns_limit_l_max 13
_diffrn_reflns_limit_l_min -7
_diffrn_reflns_number 9470
_diffrn_reflns_theta_full 25.03
_diffrn_reflns_theta_max 25.03
_diffrn_reflns_theta_min 2.21
_diffrn_standards_decay_% 0
_diffrn_standards_interval_count 0
_diffrn_standards_interval_time 0
_diffrn_standards_number 0
_exptl_absorpt_coefficient_mu 0.444
_exptl_absorpt_correction_T_max 0.978
_exptl_absorpt_correction_T_min 0.845
_exptl_absorpt_correction_type multi-scan
_exptl_absorpt_process_details '(SADABS; Sheldrick, 1997)'
_exptl_crystal_colour colourless
_exptl_crystal_density_diffrn 1.557
_exptl_crystal_density_method 'not measured'
_exptl_crystal_description plate
_exptl_crystal_F_000 840
_exptl_crystal_size_max 0.42
_exptl_crystal_size_mid 0.20
_exptl_crystal_size_min 0.04
_refine_diff_density_max 0.213
_refine_diff_density_min -0.248
_refine_ls_extinction_method none
_refine_ls_goodness_of_fit_ref 1.084
_refine_ls_hydrogen_treatment constr
_refine_ls_matrix_type full
_refine_ls_number_parameters 244
_refine_ls_number_reflns 3110
_refine_ls_number_restraints 0
_refine_ls_restrained_S_all 1.084
_refine_ls_R_factor_all 0.0613
_refine_ls_R_factor_gt 0.0350
_refine_ls_shift/su_max 0.001
_refine_ls_shift/su_mean 0.000
_refine_ls_structure_factor_coef Fsqd
_refine_ls_weighting_details 'calc w = 1/[\s^2^(Fo^2^)+(0.0309P)^2^+0.2133P] where P = (Fo^2^+2Fc^2^)/3'
_refine_ls_weighting_scheme calc
_refine_ls_wR_factor_ref 0.0895
_reflns_number_gt 2177
_reflns_number_total 3110
_reflns_threshold_expression I>2\s(I)
_cod_data_source_file hg6159.cif
_cod_data_source_block I
_cod_depositor_comments
;
The following automatic conversions were performed:
'_symmetry_cell_setting' value 'Monoclinic' changed to 'monoclinic'
according to '/home/saulius/struct/CIF-dictionaries/cif_core.dic'
dictionary named 'cif_core.dic' version 2.4.1 from 2010-06-29.

Automatic conversion script
Id: cif_fix_enum 1527 2010-12-29 10:47:43Z saulius 

The following automatic conversions were performed:

'_symmetry_cell_setting' value 'Monoclinic' changed to 'monoclinic'
according to /home/saulius/struct/CIF-dictionaries/cif_core.dic
dictionary named 'cif_core.dic' version 2.4.1 from 2010-06-29.

Automatic conversion script
Id: cif_fix_values 1715 2011-07-08 13:25:40Z adriana 
;
_cod_original_sg_symbol_H-M 'P 21/n'
_cod_database_code 2205513
_cod_database_fobs_code 2205513

loop_
_symmetry_equiv_pos_as_xyz
'x, y, z'
'-x+1/2, y+1/2, -z+1/2'
'-x, -y, -z'
'x-1/2, -y-1/2, z-1/2'

loop_
_atom_site_label
_atom_site_fract_x
_atom_site_fract_y
_atom_site_fract_z
_atom_site_U_iso_or_equiv
_atom_site_adp_type
_atom_site_calc_flag
_atom_site_refinement_flags
_atom_site_occupancy
_atom_site_type_symbol
S1 0.77586(8) 0.01474(4) 1.03672(6) 0.0507(2) Uani d . 1 S
S2 1.08865(8) 0.26117(4) 1.06110(7) 0.0564(2) Uani d . 1 S
S3 0.93995(8) 0.11367(4) 0.64794(6) 0.0555(2) Uani d . 1 S
N1 0.8560(2) 0.06905(10) 0.84431(18) 0.0395(5) Uani d . 1 N
N2 0.9960(2) 0.18121(10) 0.86156(18) 0.0424(5) Uani d . 1 N
N3 0.9280(2) 0.13492(10) 1.03606(18) 0.0432(5) Uani d . 1 N
N4 0.5224(3) 0.01067(12) 0.8402(2) 0.0548(6) Uani d . 1 N
N5 0.6692(3) -0.09927(11) 0.8906(2) 0.0581(6) Uani d . 1 N
N6 0.7258(2) 0.01102(11) 0.5618(2) 0.0545(6) Uani d . 1 N
N7 0.9866(2) -0.02890(12) 0.6531(2) 0.0567(6) Uani d . 1 N
N8 1.1053(2) 0.28886(11) 1.2938(2) 0.0517(5) Uani d . 1 N
N9 0.8510(2) 0.26506(11) 1.1554(2) 0.0505(5) Uani d . 1 N
C1 0.4180(3) -0.02472(19) 0.7484(3) 0.0656(8) Uani d . 1 C
H1 0.3306 0.0005 0.7000 0.079 Uiso calc R 1 H
C2 0.4351(4) -0.0969(2) 0.7229(3) 0.0744(9) Uani d . 1 C
H2 0.3622 -0.1207 0.6574 0.089 Uiso calc R 1 H
C3 0.5615(4) -0.13216(17) 0.7963(3) 0.0751(9) Uani d . 1 C
H3 0.5745 -0.1815 0.7807 0.090 Uiso calc R 1 H
C4 0.6423(3) -0.02933(13) 0.9052(2) 0.0430(6) Uani d . 1 C
C5 0.8607(2) 0.07946(12) 0.9621(2) 0.0373(5) Uani d . 1 C
C6 0.9910(2) 0.18408(12) 0.9786(2) 0.0422(6) Uani d . 1 C
C7 1.0048(3) 0.27115(12) 1.1844(2) 0.0420(6) Uani d . 1 C
C8 0.7952(3) 0.27607(14) 1.2508(3) 0.0563(7) Uani d . 1 C
H8 0.6888 0.2701 1.2372 0.068 Uiso calc R 1 H
C9 0.8860(3) 0.29559(14) 1.3670(3) 0.0611(7) Uani d . 1 C
H9 0.8438 0.3043 1.4316 0.073 Uiso calc R 1 H
C10 1.0417(3) 0.30189(15) 1.3848(3) 0.0642(8) Uani d . 1 C
H10 1.1063 0.3158 1.4633 0.077 Uiso calc R 1 H
C11 0.9286(2) 0.12106(12) 0.8007(2) 0.0389(5) Uani d . 1 C
C12 0.8766(3) 0.02106(13) 0.6174(2) 0.0439(6) Uani d . 1 C
C13 0.6825(3) -0.05894(16) 0.5448(3) 0.0641(8) Uani d . 1 C
H13 0.5780 -0.0695 0.5052 0.077 Uiso calc R 1 H
C14 0.7835(3) -0.11567(15) 0.5824(3) 0.0644(8) Uani d . 1 C
H14 0.7499 -0.1642 0.5721 0.077 Uiso calc R 1 H
C15 0.9358(3) -0.09824(16) 0.6359(3) 0.0661(8) Uani d . 1 C
H15 1.0078 -0.1360 0.6617 0.079 Uiso calc R 1 H

loop_
_atom_site_aniso_label
_atom_site_aniso_U_11
_atom_site_aniso_U_22
_atom_site_aniso_U_33
_atom_site_aniso_U_12
_atom_site_aniso_U_13
_atom_site_aniso_U_23
S1 0.0534(4) 0.0590(4) 0.0418(4) -0.0152(3) 0.0179(3) 0.0023(3)
S2 0.0562(4) 0.0555(4) 0.0674(5) -0.0183(3) 0.0335(4) -0.0181(4)
S3 0.0730(5) 0.0536(4) 0.0475(4) -0.0110(3) 0.0300(4) 0.0001(3)
N1 0.0396(11) 0.0410(11) 0.0420(12) -0.0032(8) 0.0189(9) -0.0002(9)
N2 0.0397(11) 0.0444(12) 0.0481(13) -0.0041(9) 0.0208(9) -0.0029(10)
N3 0.0424(11) 0.0465(12) 0.0455(13) -0.0057(9) 0.0203(10) -0.0041(10)
N4 0.0477(13) 0.0655(14) 0.0505(14) 0.0007(11) 0.0144(11) 0.0041(12)
N5 0.0719(15) 0.0459(13) 0.0537(15) -0.0032(11) 0.0153(12) 0.0003(11)
N6 0.0476(13) 0.0578(14) 0.0540(14) 0.0002(10) 0.0097(11) 0.0018(11)
N7 0.0502(13) 0.0591(15) 0.0583(15) 0.0059(11) 0.0129(11) 0.0005(11)
N8 0.0422(12) 0.0568(13) 0.0559(14) -0.0096(9) 0.0146(11) -0.0119(11)
N9 0.0377(11) 0.0599(13) 0.0541(14) 0.0053(9) 0.0146(10) -0.0033(11)
C1 0.0499(17) 0.102(3) 0.0449(18) -0.0030(16) 0.0151(14) 0.0052(17)
C2 0.076(2) 0.092(2) 0.0511(19) -0.0314(19) 0.0129(17) -0.0112(18)
C3 0.100(3) 0.0556(18) 0.067(2) -0.0150(18) 0.021(2) -0.0108(16)
C4 0.0439(14) 0.0507(16) 0.0402(15) -0.0082(11) 0.0214(12) 0.0053(12)
C5 0.0321(12) 0.0416(13) 0.0402(15) 0.0005(10) 0.0143(10) 0.0001(11)
C6 0.0364(13) 0.0430(14) 0.0501(16) 0.0000(10) 0.0175(12) -0.0057(12)
C7 0.0421(13) 0.0336(13) 0.0516(16) -0.0015(10) 0.0163(12) -0.0044(11)
C8 0.0423(14) 0.0581(16) 0.072(2) 0.0060(12) 0.0235(15) -0.0048(15)
C9 0.0662(19) 0.0632(18) 0.0646(19) -0.0074(14) 0.0360(16) -0.0174(15)
C10 0.0634(19) 0.075(2) 0.0532(18) -0.0159(14) 0.0174(15) -0.0155(15)
C11 0.0347(12) 0.0430(13) 0.0418(14) 0.0036(10) 0.0159(11) 0.0023(11)
C12 0.0499(15) 0.0537(15) 0.0309(14) -0.0013(12) 0.0167(12) -0.0019(11)
C13 0.0537(17) 0.0687(19) 0.063(2) -0.0089(15) 0.0077(14) 0.0003(16)
C14 0.073(2) 0.0528(17) 0.065(2) -0.0057(15) 0.0163(16) -0.0076(15)
C15 0.068(2) 0.0547(18) 0.074(2) 0.0121(14) 0.0194(16) 0.0013(15)

loop_
_atom_type_symbol
_atom_type_description
_atom_type_scat_dispersion_real
_atom_type_scat_dispersion_imag
_atom_type_scat_source
C C 0.0033 0.0016 'International Tables Vol C Tables 4.2.6.8 and 6.1.1.4'
H H 0.0000 0.0000 'International Tables Vol C Tables 4.2.6.8 and 6.1.1.4'
N N 0.0061 0.0033 'International Tables Vol C Tables 4.2.6.8 and 6.1.1.4'
S S 0.1246 0.1234 'International Tables Vol C Tables 4.2.6.8 and 6.1.1.4'

loop_
_geom_angle_atom_site_label_1
_geom_angle_atom_site_label_2
_geom_angle_atom_site_label_3
_geom_angle
C5 S1 C4 101.04(11)
C6 S2 C7 103.08(11)
C11 S3 C12 98.56(11)
C5 N1 C11 113.39(19)
C6 N2 C11 112.86(19)
C6 N3 C5 113.0(2)
C4 N4 C1 115.1(2)
C4 N5 C3 114.6(2)
C12 N6 C13 114.5(2)
C12 N7 C15 114.7(2)
C7 N8 C10 114.8(2)
C7 N9 C8 114.6(2)
N4 C1 C2 122.1(3)
N4 C1 H1 118.9
C2 C1 H1 118.9
C3 C2 C1 117.5(3)
C3 C2 H2 121.3
C1 C2 H2 121.3
N5 C3 C2 122.8(3)
N5 C3 H3 118.6
C2 C3 H3 118.6
N5 C4 N4 128.0(2)
N5 C4 S1 115.82(19)
N4 C4 S1 115.95(19)
N1 C5 N3 126.9(2)
N1 C5 S1 119.72(16)
N3 C5 S1 113.35(17)
N3 C6 N2 127.0(2)
N3 C6 S2 120.16(18)
N2 C6 S2 112.75(17)
N8 C7 N9 127.9(2)
N8 C7 S2 114.38(17)
N9 C7 S2 117.58(18)
N9 C8 C9 123.1(2)
N9 C8 H8 118.4
C9 C8 H8 118.4
C8 C9 C10 117.0(3)
C8 C9 H9 121.5
C10 C9 H9 121.5
N8 C10 C9 122.6(3)
N8 C10 H10 118.7
C9 C10 H10 118.7
N1 C11 N2 126.7(2)
N1 C11 S3 119.24(17)
N2 C11 S3 114.09(16)
N7 C12 N6 128.1(2)
N7 C12 S3 115.48(19)
N6 C12 S3 116.38(18)
N6 C13 C14 123.2(3)
N6 C13 H13 118.4
C14 C13 H13 118.4
C15 C14 C13 116.8(3)
C15 C14 H14 121.6
C13 C14 H14 121.6
N7 C15 C14 122.7(3)
N7 C15 H15 118.6
C14 C15 H15 118.6

loop_
_geom_bond_atom_site_label_1
_geom_bond_atom_site_label_2
_geom_bond_distance
S1 C5 1.753(2)
S1 C4 1.783(2)
S2 C6 1.763(2)
S2 C7 1.778(2)
S3 C11 1.754(2)
S3 C12 1.782(2)
N1 C5 1.323(3)
N1 C11 1.328(3)
N2 C6 1.329(3)
N2 C11 1.335(3)
N3 C6 1.329(3)
N3 C5 1.330(3)
N4 C4 1.322(3)
N4 C1 1.330(3)
N5 C4 1.318(3)
N5 C3 1.338(4)
N6 C12 1.323(3)
N6 C13 1.330(3)
N7 C12 1.316(3)
N7 C15 1.338(3)
N8 C7 1.323(3)
N8 C10 1.337(3)
N9 C7 1.328(3)
N9 C8 1.331(3)
C1 C2 1.365(4)
C1 H1 0.9300
C2 C3 1.347(4)
C2 H2 0.9300
C3 H3 0.9300
C8 C9 1.357(4)
C8 H8 0.9300
C9 C10 1.361(4)
C9 H9 0.9300
C10 H10 0.9300
C13 C14 1.357(4)
C13 H13 0.9300
C14 C15 1.357(4)
C14 H14 0.9300
C15 H15 0.9300

loop_
_geom_torsion_atom_site_label_1
_geom_torsion_atom_site_label_2
_geom_torsion_atom_site_label_3
_geom_torsion_atom_site_label_4
_geom_torsion
C4 N4 C1 C2 -0.7(4)
N4 C1 C2 C3 1.2(4)
C4 N5 C3 C2 -0.6(4)
C1 C2 C3 N5 -0.6(5)
C3 N5 C4 N4 1.3(4)
C3 N5 C4 S1 175.8(2)
C1 N4 C4 N5 -0.7(4)
C1 N4 C4 S1 -175.16(18)
C5 S1 C4 N5 115.77(19)
C5 S1 C4 N4 -69.05(19)
C11 N1 C5 N3 0.3(3)
C11 N1 C5 S1 -178.09(15)
C6 N3 C5 N1 2.0(3)
C6 N3 C5 S1 -179.47(15)
C4 S1 C5 N1 -21.7(2)
C4 S1 C5 N3 159.71(16)
C5 N3 C6 N2 -2.2(3)
C5 N3 C6 S2 -179.02(15)
C11 N2 C6 N3 0.0(3)
C11 N2 C6 S2 177.00(15)
C7 S2 C6 N3 -24.0(2)
C7 S2 C6 N2 158.74(16)
C10 N8 C7 N9 0.1(4)
C10 N8 C7 S2 175.19(18)
C8 N9 C7 N8 -2.4(4)
C8 N9 C7 S2 -177.37(18)
C6 S2 C7 N8 139.84(18)
C6 S2 C7 N9 -44.5(2)
C7 N9 C8 C9 3.2(4)
N9 C8 C9 C10 -1.8(4)
C7 N8 C10 C9 1.6(4)
C8 C9 C10 N8 -0.8(4)
C5 N1 C11 N2 -3.0(3)
C5 N1 C11 S3 177.48(15)
C6 N2 C11 N1 2.9(3)
C6 N2 C11 S3 -177.59(15)
C12 S3 C11 N1 -11.97(19)
C12 S3 C11 N2 168.48(17)
C15 N7 C12 N6 -3.8(4)
C15 N7 C12 S3 176.4(2)
C13 N6 C12 N7 2.5(4)
C13 N6 C12 S3 -177.74(19)
C11 S3 C12 N7 -87.3(2)
C11 S3 C12 N6 92.90(19)
C12 N6 C13 C14 0.8(4)
N6 C13 C14 C15 -2.3(4)
C12 N7 C15 C14 2.0(4)
C13 C14 C15 N7 0.8(4)

loop_
_cod_related_entry_id
_cod_related_entry_database
_cod_related_entry_code
1 ChemSpider 21129716
